data_1535127
loop_
_publ_author_name
'Hatscher, S.T.'
'Urland, W.'

_publ_section_title
;
 Syntheses and crystal structures of Ln3 I (Si S4)2 (Ln = Pr, Nd, Sm, Tb)
;
_journal_name_full 'Zeitschrift fuer Anorganische und Allgemeine Chemie'
_journal_page_first 2198
_journal_page_last 2200
_journal_volume 627
_journal_year 2001
_chemical_formula_sum 'I S8 Si2 Tb3'
_chemical_name_systematic 'Tb3 I (Si S4)2'
_space_group_IT_number 15
_symmetry_space_group_name_Hall '-C 2yc'
_symmetry_space_group_name_H-M 'C 1 2/c 1'
_cell_angle_alpha 90
_cell_angle_beta 98.94
_cell_angle_gamma 90
_cell_formula_units_Z 4
_cell_length_a 15.645
_cell_length_b 7.6136
_cell_length_c 10.6466
_cell_volume 1252.761
_citation_journal_id_ASTM ZAACAB
_cod_data_source_file Hatscher_ZAACAB_2001_153.cif
_cod_data_source_block I1S8Si2Tb3
_cod_original_formula_sum 'I1 S8 Si2 Tb3'
_cod_database_code 1535127

loop_
_symmetry_equiv_pos_as_xyz
x,y,z
-x,y,-z+1/2
-x,-y,-z
x,-y,z-1/2
x+1/2,y+1/2,z
-x+1/2,y+1/2,-z+1/2
-x+1/2,-y+1/2,-z
x+1/2,-y+1/2,z-1/2

loop_
_atom_site_label
_atom_site_type_symbol
_atom_site_fract_x
_atom_site_fract_y
_atom_site_fract_z
_atom_site_occupancy
_atom_site_U_iso_or_equiv
S4 S-2 0.14754 0.4015 -0.16996 1 0.0
I1 I-1 0 0.97881 0.25 1 0.0
Tb2 Tb+3 0.5 0.11144 0.75 1 0.0
S2 S-2 0.28291 0.5672 0.08682 1 0.0
Si1 Si+4 0.15814 0.4615 0.02499 1 0.0
Tb1 Tb+3 0.19954 0.12374 0.67955 1 0.0
S3 S-2 0.06734 0.6632 0.03491 1 0.0
S1 S-2 0.14252 0.2476 0.14391 1 0.0
